data_7057235
loop_
_publ_author_name
'Zhang, Fan'
'Baudron, St\'ephane A.'
'Hosseini, Mir Wais'

_publ_section_title
;
 Symmetrical and dissymmetrical 2,2&#x2032;-bis-dipyrrin ligands and
 Zn(ii) binuclear helicates
;
_journal_issue 9
_journal_name_full 'New Journal of Chemistry'
_journal_page_first 6997
_journal_paper_doi 10.1039/C8NJ00335A
_journal_volume 42
_journal_year 2018
_chemical_formula_sum 'C44 H41 N5 O'
_chemical_formula_weight 655.82
_space_group_crystal_system monoclinic
_space_group_IT_number 14
_space_group_name_Hall '-P 2ybc'
_space_group_name_H-M_alt 'P 1 21/c 1'
_symmetry_space_group_name_Hall '-P 2ybc'
_symmetry_space_group_name_H-M 'P 1 21/c 1'
_atom_sites_solution_hydrogens geom
_audit_creation_method SHELXL-2016/6
_audit_update_record
;
2018-01-18 deposited with the CCDC.
2018-04-02 downloaded from the CCDC.
;
_cell_angle_alpha 90
_cell_angle_beta 100.111(2)
_cell_angle_gamma 90
_cell_formula_units_Z 4
_cell_length_a 23.5417(12)
_cell_length_b 16.6120(8)
_cell_length_c 9.1741(5)
_cell_measurement_reflns_used 9997
_cell_measurement_temperature 173(2)
_cell_measurement_theta_max 22.52
_cell_measurement_theta_min 2.57
_cell_volume 3532.0(3)
_computing_cell_refinement 'Bruker SAINT'
_computing_data_collection 'Bruker APEX2'
_computing_data_reduction 'Bruker SAINT'
_computing_molecular_graphics 'Bruker SHELXTL'
_computing_publication_material 'Bruker SHELXTL'
_computing_structure_refinement 'SHELXL-2014 (Sheldrick 2014)'
_computing_structure_solution 'SHELXS-97 (Sheldrick 2008)'
_diffrn_ambient_temperature 173(2)
_diffrn_measured_fraction_theta_full 0.999
_diffrn_measured_fraction_theta_max 0.993
_diffrn_measurement_device_type 'Bruker APEX-II CCD'
_diffrn_measurement_method '\f and \w scans'
_diffrn_radiation_type MoK\a
_diffrn_radiation_wavelength 0.71073
_diffrn_reflns_av_R_equivalents 0.0590
_diffrn_reflns_av_unetI/netI 0.0614
_diffrn_reflns_Laue_measured_fraction_full 0.999
_diffrn_reflns_Laue_measured_fraction_max 0.993
_diffrn_reflns_limit_h_max 33
_diffrn_reflns_limit_h_min -32
_diffrn_reflns_limit_k_max 18
_diffrn_reflns_limit_k_min -23
_diffrn_reflns_limit_l_max 12
_diffrn_reflns_limit_l_min -12
_diffrn_reflns_number 71159
_diffrn_reflns_point_group_measured_fraction_full 0.999
_diffrn_reflns_point_group_measured_fraction_max 0.993
_diffrn_reflns_theta_full 25.242
_diffrn_reflns_theta_max 30.227
_diffrn_reflns_theta_min 2.143
_exptl_absorpt_coefficient_mu 0.075
_exptl_absorpt_correction_T_max 0.996
_exptl_absorpt_correction_T_min 0.993
_exptl_absorpt_correction_type multi-scan
_exptl_absorpt_process_details sadabs
_exptl_crystal_colour dark-purple
_exptl_crystal_density_diffrn 1.233
_exptl_crystal_density_meas ?
_exptl_crystal_description platelet
_exptl_crystal_F_000 1392
_exptl_crystal_size_max 0.080
_exptl_crystal_size_mid 0.060
_exptl_crystal_size_min 0.040
_refine_diff_density_max 0.618
_refine_diff_density_min -0.429
_refine_diff_density_rms 0.052
_refine_ls_extinction_method none
_refine_ls_goodness_of_fit_ref 1.025
_refine_ls_hydrogen_treatment constr
_refine_ls_matrix_type full
_refine_ls_number_parameters 452
_refine_ls_number_reflns 10445
_refine_ls_number_restraints 6
_refine_ls_restrained_S_all 1.049
_refine_ls_R_factor_all 0.1542
_refine_ls_R_factor_gt 0.0751
_refine_ls_shift/su_max 0.000
_refine_ls_shift/su_mean 0.000
_refine_ls_structure_factor_coef Fsqd
_refine_ls_weighting_details 'w=1/[\s^2^(Fo^2^)+(0.1081P)^2^+1.8065P] where P=(Fo^2^+2Fc^2^)/3'
_refine_ls_weighting_scheme calc
_refine_ls_wR_factor_gt 0.2005
_refine_ls_wR_factor_ref 0.2430
_reflns_Friedel_coverage 0.000
_reflns_number_gt 5464
_reflns_number_total 10445
_reflns_threshold_expression 'I > 2\s(I)'
_cod_data_source_file c8nj00335a2.cif
_cod_data_source_block compound11
_cod_depositor_comments
;
The following automatic conversions were performed:

'_exptl_crystal_density_meas' value 'not measured' was changed to '?'
- the value is perceived as not measured.

Automatic conversion script
Id: cif_fix_values 4973 2017-02-22 13:04:09Z antanas 

 Adding full bibliography for 7057234--7057238.cif.
;
_cod_database_code 7057235
_shelx_shelxl_version_number 2016/6
_shelx_space_group_comment
;
The symmetry employed for this shelxl refinement is uniquely defined
by the following loop, which should always be used as a source of
symmetry information in preference to the above space-group names.
They are only intended as comments.
;
_shelx_estimated_absorpt_t_min 0.994
_shelx_estimated_absorpt_t_max 0.997

loop_
_space_group_symop_operation_xyz
'x, y, z'
'-x, y+1/2, -z+1/2'
'-x, -y, -z'
'x, -y-1/2, z-1/2'

loop_
_atom_site_label
_atom_site_type_symbol
_atom_site_fract_x
_atom_site_fract_y
_atom_site_fract_z
_atom_site_U_iso_or_equiv
_atom_site_adp_type
_atom_site_occupancy
_atom_site_site_symmetry_order
_atom_site_calc_flag
_atom_site_refinement_flags_posn
_atom_site_refinement_flags_adp
C1 C 0.62873(14) 0.54355(17) 0.0320(3) 0.0572(7) Uani 1 1 d . .
H1 H 0.590656 0.563056 -0.000074 0.069 Uiso 1 1 calc R U
C2 C 0.67795(14) 0.57232(18) -0.0147(3) 0.0595(8) Uani 1 1 d . .
H2 H 0.679584 0.614510 -0.083757 0.071 Uiso 1 1 calc R U
C3 C 0.72373(12) 0.52849(16) 0.0574(3) 0.0509(6) Uani 1 1 d . .
H3 H 0.762952 0.534920 0.047332 0.061 Uiso 1 1 calc R U
C4 C 0.70240(10) 0.47242(15) 0.1489(3) 0.0416(5) Uani 1 1 d . .
C5 C 0.73180(10) 0.41309(14) 0.2434(3) 0.0399(5) Uani 1 1 d . .
C6 C 0.70358(10) 0.35803(14) 0.3218(3) 0.0393(5) Uani 1 1 d . .
C7 C 0.72663(11) 0.29433(16) 0.4193(3) 0.0493(6) Uani 1 1 d . .
H7 H 0.766098 0.279449 0.444621 0.059 Uiso 1 1 calc R U
C8 C 0.68186(11) 0.25927(17) 0.4686(3) 0.0506(6) Uani 1 1 d . .
H8 H 0.683799 0.214489 0.533699 0.061 Uiso 1 1 calc R U
C9 C 0.63127(10) 0.30198(15) 0.4048(3) 0.0415(5) Uani 1 1 d . .
C10 C 0.79543(10) 0.41041(15) 0.2609(3) 0.0428(6) Uani 1 1 d . .
C11 C 0.82781(11) 0.47860(16) 0.3112(3) 0.0470(6) Uani 1 1 d . .
H11 H 0.808683 0.527048 0.328910 0.056 Uiso 1 1 calc R U
C12 C 0.88717(11) 0.47617(18) 0.3354(3) 0.0543(7) Uani 1 1 d . .
H12 H 0.908238 0.523207 0.370120 0.065 Uiso 1 1 calc R U
C13 C 0.91703(12) 0.40733(19) 0.3106(4) 0.0593(7) Uani 1 1 d . .
C14 C 0.88478(13) 0.34073(19) 0.2572(4) 0.0681(9) Uani 1 1 d . .
H14 H 0.904137 0.293104 0.236005 0.082 Uiso 1 1 calc R U
C15 C 0.82527(12) 0.34144(18) 0.2338(4) 0.0588(7) Uani 1 1 d . .
H15 H 0.804469 0.294242 0.198809 0.071 Uiso 1 1 calc R U
C16 C 0.98198(13) 0.4068(3) 0.3410(5) 0.0907(12) Uani 1 1 d . .
H16A H 0.996405 0.451841 0.288815 0.136 Uiso 1 1 calc R U
H16B H 0.995993 0.356003 0.306309 0.136 Uiso 1 1 calc R U
H16C H 0.995822 0.412381 0.447681 0.136 Uiso 1 1 calc R U
C17 C 0.57329(10) 0.29332(14) 0.4289(3) 0.0399(5) Uani 1 1 d . .
C18 C 0.54703(10) 0.23527(15) 0.5070(3) 0.0448(6) Uani 1 1 d . .
H18 H 0.564870 0.188645 0.554544 0.054 Uiso 1 1 calc R U
C19 C 0.49040(10) 0.25891(15) 0.5013(3) 0.0434(6) Uani 1 1 d . .
H19 H 0.461948 0.231042 0.543400 0.052 Uiso 1 1 calc R U
C20 C 0.48254(9) 0.33151(14) 0.4223(2) 0.0370(5) Uani 1 1 d . .
C21 C 0.43549(9) 0.38640(14) 0.4007(2) 0.0365(5) Uani 1 1 d . .
C22 C 0.43763(10) 0.46340(14) 0.3442(2) 0.0390(5) Uani 1 1 d . .
C23 C 0.39424(11) 0.52408(15) 0.3224(3) 0.0444(6) Uani 1 1 d . .
H23 H 0.356364 0.519706 0.344060 0.053 Uiso 1 1 calc R U
C24 C 0.41701(13) 0.58924(16) 0.2648(3) 0.0528(7) Uani 1 1 d . .
H24 H 0.398307 0.639163 0.238550 0.063 Uiso 1 1 calc R U
C25 C 0.47424(12) 0.56819(16) 0.2515(3) 0.0522(7) Uani 1 1 d . .
H25 H 0.500122 0.603221 0.213921 0.063 Uiso 1 1 calc R U
C26 C 0.38086(9) 0.35866(14) 0.4447(2) 0.0349(5) Uani 1 1 d . .
C27 C 0.35194(9) 0.29173(14) 0.3769(2) 0.0363(5) Uani 1 1 d . .
H27 H 0.368661 0.261759 0.307050 0.044 Uiso 1 1 calc R U
C28 C 0.29924(9) 0.26811(14) 0.4097(2) 0.0351(5) Uani 1 1 d . .
H28 H 0.279760 0.222922 0.360837 0.042 Uiso 1 1 calc R U
C29 C 0.27471(9) 0.31032(13) 0.5138(2) 0.0338(5) Uani 1 1 d . .
C30 C 0.30491(10) 0.37505(14) 0.5870(2) 0.0400(5) Uani 1 1 d . .
H30 H 0.289449 0.402917 0.661575 0.048 Uiso 1 1 calc R U
C31 C 0.35701(10) 0.39903(15) 0.5521(3) 0.0413(5) Uani 1 1 d . .
H31 H 0.376812 0.443657 0.602180 0.050 Uiso 1 1 calc R U
C32 C 0.21707(9) 0.29052(14) 0.5525(2) 0.0354(5) Uani 1 1 d . .
C33 C 0.12576(10) 0.21720(16) 0.4703(3) 0.0449(6) Uani 1 1 d . .
C34 C 0.09055(11) 0.25980(19) 0.5492(3) 0.0577(7) Uani 1 1 d . .
H34 H 0.103995 0.307960 0.599565 0.069 Uiso 1 1 calc R U
C35 C 0.03590(13) 0.2316(2) 0.5538(4) 0.0732(9) Uani 1 1 d . .
H35 H 0.011971 0.260256 0.609138 0.088 Uiso 1 1 calc R U
C36 C 0.01542(14) 0.1631(3) 0.4801(4) 0.0792(11) Uani 1 1 d . .
H36 H -0.022785 0.145203 0.481758 0.095 Uiso 1 1 calc R U
C37 C 0.05076(14) 0.1204(2) 0.4037(4) 0.0798(11) Uani 1 1 d . .
H37 H 0.037176 0.072236 0.353542 0.096 Uiso 1 1 calc R U
C38 C 0.10612(12) 0.1475(2) 0.3997(3) 0.0616(8) Uani 1 1 d . .
H38 H 0.130534 0.117525 0.347629 0.074 Uiso 1 1 calc R U
N1 N 0.64349(9) 0.48406(13) 0.1292(2) 0.0472(5) Uani 1 1 d . .
H1A H 0.619472 0.456643 0.173707 0.057 Uiso 1 1 calc R U
N2 N 0.64442(8) 0.36039(12) 0.3156(2) 0.0409(5) Uani 1 1 d . .
N3 N 0.53374(8) 0.34982(12) 0.3785(2) 0.0387(4) Uani 1 1 d . .
H3A H 0.539838 0.392080 0.325475 0.046 Uiso 1 1 calc R U
N4 N 0.48720(9) 0.49440(13) 0.2974(2) 0.0458(5) Uani 1 1 d . .
N5 N 0.18225(8) 0.24332(13) 0.4575(2) 0.0417(5) Uani 1 1 d . .
H5 H 0.195711 0.226771 0.378984 0.050 Uiso 1 1 calc R U
O1 O 0.20316(7) 0.31825(10) 0.66611(17) 0.0433(4) Uani 1 1 d . .
C39 C 0.1359(2) 0.4550(2) 0.2807(5) 0.0958(13) Uani 1 1 d D .
H39A H 0.139173 0.452383 0.389656 0.115 Uiso 1 1 calc R U
H39B H 0.112286 0.408709 0.237474 0.115 Uiso 1 1 calc R U
C40 C 0.1058(2) 0.5336(3) 0.2237(10) 0.191(4) Uani 1 1 d D .
H40A H 0.095505 0.530688 0.114440 0.229 Uiso 1 1 calc R U
H40B H 0.069379 0.538264 0.263245 0.229 Uiso 1 1 calc R U
C41 C 0.1399(3) 0.6056(3) 0.2634(11) 0.214(5) Uani 1 1 d D .
H41A H 0.143504 0.615467 0.371026 0.257 Uiso 1 1 calc R U
H41B H 0.120035 0.652521 0.210501 0.257 Uiso 1 1 calc R U
C42 C 0.2034(3) 0.5966(3) 0.2212(6) 0.1240(19) Uani 1 1 d D .
H42A H 0.200909 0.596260 0.112343 0.149 Uiso 1 1 calc R U
H42B H 0.228367 0.641940 0.262816 0.149 Uiso 1 1 calc R U
C43 C 0.22656(18) 0.5212(4) 0.2840(7) 0.152(3) Uani 1 1 d D .
H43A H 0.234766 0.526614 0.393160 0.183 Uiso 1 1 calc R U
H43B H 0.263707 0.510989 0.250788 0.183 Uiso 1 1 calc R U
C44 C 0.18848(17) 0.4500(2) 0.2451(5) 0.0933(12) Uani 1 1 d D .
H44A H 0.184043 0.440897 0.137032 0.112 Uiso 1 1 calc R U
H44B H 0.208108 0.402135 0.294976 0.112 Uiso 1 1 calc R U

loop_
_atom_site_aniso_label
_atom_site_aniso_U_11
_atom_site_aniso_U_22
_atom_site_aniso_U_33
_atom_site_aniso_U_23
_atom_site_aniso_U_13
_atom_site_aniso_U_12
C1 0.0688(18) 0.0509(16) 0.0451(14) -0.0043(12) -0.0084(13) 0.0037(14)
C2 0.086(2) 0.0503(16) 0.0387(13) 0.0024(12) -0.0001(13) -0.0108(15)
C3 0.0624(17) 0.0524(16) 0.0376(12) -0.0047(11) 0.0079(11) -0.0111(13)
C4 0.0461(13) 0.0414(13) 0.0369(12) -0.0072(10) 0.0062(10) -0.0033(10)
C5 0.0401(12) 0.0409(13) 0.0391(12) -0.0082(10) 0.0086(9) -0.0041(10)
C6 0.0329(11) 0.0424(13) 0.0427(12) -0.0052(10) 0.0069(9) 0.0002(10)
C7 0.0360(13) 0.0540(16) 0.0566(15) 0.0071(12) 0.0046(11) 0.0038(11)
C8 0.0439(14) 0.0518(16) 0.0550(15) 0.0130(12) 0.0054(11) 0.0021(12)
C9 0.0378(12) 0.0441(14) 0.0426(12) -0.0052(10) 0.0071(10) -0.0028(10)
C10 0.0416(13) 0.0451(14) 0.0441(13) -0.0023(11) 0.0138(10) -0.0016(11)
C11 0.0427(13) 0.0452(15) 0.0548(15) -0.0054(12) 0.0136(11) -0.0033(11)
C12 0.0427(14) 0.0552(17) 0.0655(17) -0.0029(13) 0.0110(12) -0.0073(12)
C13 0.0427(15) 0.0650(19) 0.0741(19) 0.0018(15) 0.0206(13) 0.0024(13)
C14 0.0537(17) 0.0564(18) 0.101(3) -0.0100(17) 0.0312(17) 0.0073(14)
C15 0.0522(16) 0.0504(17) 0.078(2) -0.0147(14) 0.0227(14) -0.0038(13)
C16 0.0434(18) 0.099(3) 0.132(3) 0.003(3) 0.0217(19) 0.0082(18)
C17 0.0397(12) 0.0400(13) 0.0390(12) -0.0012(10) 0.0044(9) -0.0013(10)
C18 0.0428(13) 0.0413(14) 0.0500(14) 0.0033(11) 0.0070(11) 0.0006(11)
C19 0.0422(13) 0.0426(14) 0.0469(13) -0.0005(11) 0.0121(10) -0.0059(11)
C20 0.0342(11) 0.0387(13) 0.0385(11) -0.0005(9) 0.0071(9) -0.0051(9)
C21 0.0351(11) 0.0429(13) 0.0314(10) -0.0051(9) 0.0053(9) -0.0059(9)
C22 0.0402(12) 0.0392(13) 0.0363(11) -0.0027(9) 0.0035(9) -0.0071(10)
C23 0.0492(14) 0.0421(14) 0.0412(12) -0.0031(10) 0.0059(10) -0.0026(11)
C24 0.0657(18) 0.0371(14) 0.0534(15) 0.0004(12) 0.0049(13) 0.0021(12)
C25 0.0618(17) 0.0431(15) 0.0506(14) 0.0034(12) 0.0066(12) -0.0125(13)
C26 0.0318(11) 0.0378(12) 0.0347(11) -0.0010(9) 0.0051(8) -0.0018(9)
C27 0.0345(11) 0.0402(13) 0.0355(11) -0.0069(9) 0.0094(9) -0.0010(9)
C28 0.0343(11) 0.0358(12) 0.0354(11) -0.0030(9) 0.0072(9) -0.0004(9)
C29 0.0319(11) 0.0377(12) 0.0321(10) 0.0031(9) 0.0067(8) 0.0027(9)
C30 0.0434(13) 0.0433(13) 0.0350(11) -0.0084(10) 0.0120(9) -0.0021(10)
C31 0.0435(13) 0.0417(13) 0.0401(12) -0.0104(10) 0.0109(10) -0.0073(10)
C32 0.0364(11) 0.0396(12) 0.0311(10) 0.0042(9) 0.0085(9) 0.0032(9)
C33 0.0368(12) 0.0591(16) 0.0406(12) 0.0044(11) 0.0117(10) -0.0067(11)
C34 0.0425(14) 0.0645(18) 0.0691(18) -0.0042(15) 0.0184(13) 0.0008(13)
C35 0.0460(17) 0.093(3) 0.087(2) -0.008(2) 0.0281(16) -0.0013(16)
C36 0.0443(16) 0.117(3) 0.080(2) -0.005(2) 0.0231(15) -0.0248(18)
C37 0.0606(19) 0.106(3) 0.076(2) -0.023(2) 0.0222(16) -0.0389(19)
C38 0.0490(16) 0.082(2) 0.0581(16) -0.0154(15) 0.0207(13) -0.0180(15)
N1 0.0512(12) 0.0460(12) 0.0416(11) -0.0038(9) 0.0008(9) 0.0000(10)
N2 0.0360(10) 0.0432(11) 0.0433(11) -0.0037(9) 0.0066(8) -0.0042(9)
N3 0.0353(10) 0.0388(11) 0.0424(10) 0.0044(8) 0.0080(8) -0.0036(8)
N4 0.0459(12) 0.0422(12) 0.0478(11) 0.0059(9) 0.0044(9) -0.0109(9)
N5 0.0357(10) 0.0536(12) 0.0383(10) -0.0041(9) 0.0139(8) -0.0057(9)
O1 0.0417(9) 0.0549(10) 0.0353(8) -0.0022(7) 0.0121(7) 0.0032(8)
C39 0.122(4) 0.074(3) 0.103(3) -0.016(2) 0.051(3) -0.017(2)
C40 0.064(3) 0.141(5) 0.344(11) -0.022(6) -0.029(4) 0.014(3)
C41 0.187(7) 0.051(3) 0.353(12) 0.009(4) -0.096(8) 0.008(4)
C42 0.181(6) 0.103(4) 0.081(3) -0.012(3) 0.004(3) -0.022(4)
C43 0.050(2) 0.274(9) 0.131(5) -0.048(5) 0.010(2) -0.004(4)
C44 0.078(3) 0.086(3) 0.107(3) 0.020(2) -0.008(2) 0.014(2)

loop_
_atom_type_symbol
_atom_type_description
_atom_type_scat_dispersion_real
_atom_type_scat_dispersion_imag
_atom_type_scat_source
C C 0.0033 0.0016 'International Tables Vol C Tables 4.2.6.8 and 6.1.1.4'
H H 0.0000 0.0000 'International Tables Vol C Tables 4.2.6.8 and 6.1.1.4'
N N 0.0061 0.0033 'International Tables Vol C Tables 4.2.6.8 and 6.1.1.4'
O O 0.0106 0.0060 'International Tables Vol C Tables 4.2.6.8 and 6.1.1.4'

loop_
_geom_angle_atom_site_label_1
_geom_angle_atom_site_label_2
_geom_angle_atom_site_label_3
_geom_angle
N1 C1 C2 109.1(3)
N1 C1 H1 125.4
C2 C1 H1 125.4
C3 C2 C1 107.2(3)
C3 C2 H2 126.4
C1 C2 H2 126.4
C2 C3 C4 107.9(3)
C2 C3 H3 126.0
C4 C3 H3 126.0
N1 C4 C3 106.6(2)
N1 C4 C5 123.4(2)
C3 C4 C5 129.9(2)
C6 C5 C4 123.1(2)
C6 C5 C10 119.1(2)
C4 C5 C10 117.8(2)
N2 C6 C5 121.7(2)
N2 C6 C7 108.4(2)
C5 C6 C7 130.0(2)
C8 C7 C6 107.2(2)
C8 C7 H7 126.4
C6 C7 H7 126.4
C7 C8 C9 107.1(2)
C7 C8 H8 126.5
C9 C8 H8 126.5
N2 C9 C8 110.3(2)
N2 C9 C17 119.8(2)
C8 C9 C17 129.8(2)
C15 C10 C11 117.6(2)
C15 C10 C5 122.7(2)
C11 C10 C5 119.7(2)
C12 C11 C10 120.6(2)
C12 C11 H11 119.7
C10 C11 H11 119.7
C11 C12 C13 121.9(3)
C11 C12 H12 119.0
C13 C12 H12 119.0
C12 C13 C14 117.2(3)
C12 C13 C16 120.2(3)
C14 C13 C16 122.6(3)
C15 C14 C13 121.9(3)
C15 C14 H14 119.1
C13 C14 H14 119.1
C14 C15 C10 120.7(3)
C14 C15 H15 119.6
C10 C15 H15 119.6
C13 C16 H16A 109.5
C13 C16 H16B 109.5
H16A C16 H16B 109.5
C13 C16 H16C 109.5
H16A C16 H16C 109.5
H16B C16 H16C 109.5
N3 C17 C18 108.3(2)
N3 C17 C9 119.9(2)
C18 C17 C9 131.7(2)
C19 C18 C17 107.1(2)
C19 C18 H18 126.5
C17 C18 H18 126.5
C18 C19 C20 107.6(2)
C18 C19 H19 126.2
C20 C19 H19 126.2
N3 C20 C19 107.4(2)
N3 C20 C21 121.4(2)
C19 C20 C21 130.7(2)
C22 C21 C20 124.5(2)
C22 C21 C26 118.5(2)
C20 C21 C26 116.9(2)
C21 C22 N4 122.5(2)
C21 C22 C23 129.4(2)
N4 C22 C23 108.1(2)
C24 C23 C22 107.3(2)
C24 C23 H23 126.4
C22 C23 H23 126.4
C23 C24 C25 106.5(2)
C23 C24 H24 126.8
C25 C24 H24 126.8
N4 C25 C24 111.9(2)
N4 C25 H25 124.0
C24 C25 H25 124.0
C31 C26 C27 118.4(2)
C31 C26 C21 121.3(2)
C27 C26 C21 120.32(19)
C28 C27 C26 121.1(2)
C28 C27 H27 119.5
C26 C27 H27 119.5
C27 C28 C29 120.2(2)
C27 C28 H28 119.9
C29 C28 H28 119.9
C28 C29 C30 118.8(2)
C28 C29 C32 123.7(2)
C30 C29 C32 117.49(19)
C31 C30 C29 120.7(2)
C31 C30 H30 119.7
C29 C30 H30 119.7
C30 C31 C26 120.8(2)
C30 C31 H31 119.6
C26 C31 H31 119.6
O1 C32 N5 123.0(2)
O1 C32 C29 120.2(2)
N5 C32 C29 116.74(18)
C38 C33 C34 119.8(2)
C38 C33 N5 117.5(2)
C34 C33 N5 122.7(2)
C35 C34 C33 119.3(3)
C35 C34 H34 120.3
C33 C34 H34 120.3
C36 C35 C34 121.2(3)
C36 C35 H35 119.4
C34 C35 H35 119.4
C35 C36 C37 119.3(3)
C35 C36 H36 120.4
C37 C36 H36 120.4
C36 C37 C38 120.1(3)
C36 C37 H37 119.9
C38 C37 H37 119.9
C33 C38 C37 120.3(3)
C33 C38 H38 119.9
C37 C38 H38 119.9
C1 N1 C4 109.2(2)
C1 N1 H1A 125.4
C4 N1 H1A 125.4
C9 N2 C6 107.0(2)
C17 N3 C20 109.61(19)
C17 N3 H3A 125.2
C20 N3 H3A 125.2
C25 N4 C22 106.3(2)
C32 N5 C33 126.72(19)
C32 N5 H5 116.6
C33 N5 H5 116.6
C44 C39 C40 111.3(4)
C44 C39 H39A 109.4
C40 C39 H39A 109.4
C44 C39 H39B 109.4
C40 C39 H39B 109.4
H39A C39 H39B 108.0
C41 C40 C39 114.5(4)
C41 C40 H40A 108.6
C39 C40 H40A 108.6
C41 C40 H40B 108.6
C39 C40 H40B 108.6
H40A C40 H40B 107.6
C40 C41 C42 111.0(6)
C40 C41 H41A 109.4
C42 C41 H41A 109.4
C40 C41 H41B 109.4
C42 C41 H41B 109.4
H41A C41 H41B 108.0
C43 C42 C41 106.6(4)
C43 C42 H42A 110.4
C41 C42 H42A 110.4
C43 C42 H42B 110.4
C41 C42 H42B 110.4
H42A C42 H42B 108.6
C42 C43 C44 115.1(4)
C42 C43 H43A 108.5
C44 C43 H43A 108.5
C42 C43 H43B 108.5
C44 C43 H43B 108.5
H43A C43 H43B 107.5
C39 C44 C43 115.8(4)
C39 C44 H44A 108.3
C43 C44 H44A 108.3
C39 C44 H44B 108.3
C43 C44 H44B 108.3
H44A C44 H44B 107.4

loop_
_geom_bond_atom_site_label_1
_geom_bond_atom_site_label_2
_geom_bond_distance
C1 N1 1.336(3)
C1 C2 1.389(4)
C1 H1 0.9500
C2 C3 1.371(4)
C2 H2 0.9500
C3 C4 1.404(4)
C3 H3 0.9500
C4 N1 1.380(3)
C4 C5 1.411(3)
C5 C6 1.401(3)
C5 C10 1.479(3)
C6 N2 1.385(3)
C6 C7 1.429(3)
C7 C8 1.350(4)
C7 H7 0.9500
C8 C9 1.421(3)
C8 H8 0.9500
C9 N2 1.340(3)
C9 C17 1.428(3)
C10 C15 1.389(4)
C10 C11 1.398(3)
C11 C12 1.377(3)
C11 H11 0.9500
C12 C13 1.382(4)
C12 H12 0.9500
C13 C14 1.382(4)
C13 C16 1.505(4)
C14 C15 1.380(4)
C14 H14 0.9500
C15 H15 0.9500
C16 H16A 0.9800
C16 H16B 0.9800
C16 H16C 0.9800
C17 N3 1.345(3)
C17 C18 1.407(3)
C18 C19 1.382(3)
C18 H18 0.9500
C19 C20 1.403(3)
C19 H19 0.9500
C20 N3 1.370(3)
C20 C21 1.422(3)
C21 C22 1.384(3)
C21 C26 1.487(3)
C22 N4 1.410(3)
C22 C23 1.424(3)
C23 C24 1.355(4)
C23 H23 0.9500
C24 C25 1.418(4)
C24 H24 0.9500
C25 N4 1.315(3)
C25 H25 0.9500
C26 C31 1.390(3)
C26 C27 1.392(3)
C27 C28 1.384(3)
C27 H27 0.9500
C28 C29 1.390(3)
C28 H28 0.9500
C29 C30 1.395(3)
C29 C32 1.498(3)
C30 C31 1.379(3)
C30 H30 0.9500
C31 H31 0.9500
C32 O1 1.235(3)
C32 N5 1.340(3)
C33 C38 1.367(4)
C33 C34 1.386(4)
C33 N5 1.424(3)
C34 C35 1.377(4)
C34 H34 0.9500
C35 C36 1.367(5)
C35 H35 0.9500
C36 C37 1.376(5)
C36 H36 0.9500
C37 C38 1.385(4)
C37 H37 0.9500
C38 H38 0.9500
N1 H1A 0.8800
N3 H3A 0.8800
N5 H5 0.8800
C39 C44 1.338(5)
C39 C40 1.533(6)
C39 H39A 0.9900
C39 H39B 0.9900
C40 C41 1.452(6)
C40 H40A 0.9900
C40 H40B 0.9900
C41 C42 1.616(7)
C41 H41A 0.9900
C41 H41B 0.9900
C42 C43 1.445(6)
C42 H42A 0.9900
C42 H42B 0.9900
C43 C44 1.489(6)
C43 H43A 0.9900
C43 H43B 0.9900
C44 H44A 0.9900
C44 H44B 0.9900
